data_4510094
loop_
_publ_author_name
'Clough, Andrew'
'Zheng, Shou-Tian'
'Zhao, Xiang'
'Lin, Qipu'
'Feng, Pingyun'
'Bu, Xianhui'

_publ_section_title
;
 New Lithium Ion Clusters for Construction of Porous MOFs
;
_journal_issue 3
_journal_name_full 'Crystal Growth &amp; Design'
_journal_page_first 897
_journal_paper_doi 10.1021/cg4016756
_journal_volume 14
_journal_year 2014
_chemical_formula_sum 'C54 H34 Li2 N0 O12'
_chemical_formula_weight 888.69
_chemical_name_systematic
; 
 ? 
;
_space_group_IT_number 155
_symmetry_cell_setting hexagonal
_symmetry_space_group_name_Hall 'R 3 2"'
_symmetry_space_group_name_H-M 'R 3 2 :H'
_atom_sites_solution_primary direct
_atom_sites_solution_secondary difmap
_audit_creation_method SHELXL-97
_cell_angle_alpha 90.00
_cell_angle_beta 90.00
_cell_angle_gamma 120.00
_cell_formula_units_Z 18
_cell_length_a 28.0967(8)
_cell_length_b 28.0967(8)
_cell_length_c 22.9666(14)
_cell_measurement_reflns_used 2987
_cell_measurement_temperature 296(2)
_cell_measurement_theta_max 18.024
_cell_measurement_theta_min 2.385
_cell_volume 15701.4(11)
_computing_structure_refinement 'SHELXL-97 (Sheldrick, 1997)'
_computing_structure_solution 'SHELXS-97 (Sheldrick, 1990)'
_diffrn_ambient_temperature 296(2)
_diffrn_measured_fraction_theta_full 0.998
_diffrn_measured_fraction_theta_max 0.998
_diffrn_measurement_device_type 'Bruker APEX II'
_diffrn_measurement_method 'Omega scan'
_diffrn_radiation_monochromator graphite
_diffrn_radiation_source 'fine-focus sealed tube'
_diffrn_radiation_type MoK\a
_diffrn_radiation_wavelength 0.71073
_diffrn_reflns_av_R_equivalents 0.0544
_diffrn_reflns_av_sigmaI/netI 0.0602
_diffrn_reflns_limit_h_max 30
_diffrn_reflns_limit_h_min -30
_diffrn_reflns_limit_k_max 29
_diffrn_reflns_limit_k_min -19
_diffrn_reflns_limit_l_max 23
_diffrn_reflns_limit_l_min -24
_diffrn_reflns_number 16837
_diffrn_reflns_theta_full 22.47
_diffrn_reflns_theta_max 22.47
_diffrn_reflns_theta_min 1.22
_exptl_absorpt_coefficient_mu 0.119
_exptl_absorpt_correction_T_max 0.7448
_exptl_absorpt_correction_T_min 0.5301
_exptl_absorpt_correction_type empirical
_exptl_absorpt_process_details SADABS
_exptl_crystal_colour colorless
_exptl_crystal_density_diffrn 1.692
_exptl_crystal_density_method 'not measured'
_exptl_crystal_description block
_exptl_crystal_F_000 8280
_exptl_crystal_size_max 0.030
_exptl_crystal_size_mid 0.020
_exptl_crystal_size_min 0.018
_refine_diff_density_max 0.425
_refine_diff_density_min -0.160
_refine_diff_density_rms 0.039
_refine_ls_abs_structure_details 'Flack H D (1983), Acta Cryst. A39, 876-881'
_refine_ls_abs_structure_Flack 0.00(1)
_refine_ls_extinction_method none
_refine_ls_goodness_of_fit_ref 0.954
_refine_ls_hydrogen_treatment constr
_refine_ls_matrix_type full
_refine_ls_number_parameters 307
_refine_ls_number_reflns 4525
_refine_ls_number_restraints 0
_refine_ls_restrained_S_all 0.954
_refine_ls_R_factor_all 0.0950
_refine_ls_R_factor_gt 0.0677
_refine_ls_shift/su_max 0.001
_refine_ls_shift/su_mean 0.000
_refine_ls_structure_factor_coef Fsqd
_refine_ls_weighting_details 'calc w=1/[\s^2^(Fo^2^)+(0.1258P)^2^+0.0000P] where P=(Fo^2^+2Fc^2^)/3'
_refine_ls_weighting_scheme calc
_refine_ls_wR_factor_gt 0.1823
_refine_ls_wR_factor_ref 0.1971
_reflns_number_gt 2809
_reflns_number_total 4525
_reflns_threshold_expression >2sigma(I)
_cod_data_source_file cg4016756_si_003.cif
_cod_data_source_block 1
_cod_depositor_comments
;
The following automatic conversions were performed:

'_symmetry_cell_setting' value 'Hexagonal' changed to 'hexagonal'
according to
/usr/data/users/saulius/crontab/automatic-downloads/current/ACS/lib/dictionaries/cif_core.dic
dictionary named 'cif_core.dic' version 2.4.2 from 2011-04-26.

Automatic conversion script
Id: cif_fix_values 2281 2013-09-26 08:29:07Z andrius 
;
_cod_original_sg_symbol_H-M R32
_cod_database_code 4510094

loop_
_symmetry_equiv_pos_as_xyz
'x, y, z'
'-y, x-y, z'
'-x+y, -x, z'
'y, x, -z'
'x-y, -y, -z'
'-x, -x+y, -z'
'x+2/3, y+1/3, z+1/3'
'-y+2/3, x-y+1/3, z+1/3'
'-x+y+2/3, -x+1/3, z+1/3'
'y+2/3, x+1/3, -z+1/3'
'x-y+2/3, -y+1/3, -z+1/3'
'-x+2/3, -x+y+1/3, -z+1/3'
'x+1/3, y+2/3, z+2/3'
'-y+1/3, x-y+2/3, z+2/3'
'-x+y+1/3, -x+2/3, z+2/3'
'y+1/3, x+2/3, -z+2/3'
'x-y+1/3, -y+2/3, -z+2/3'
'-x+1/3, -x+y+2/3, -z+2/3'

loop_
_atom_site_label
_atom_site_type_symbol
_atom_site_fract_x
_atom_site_fract_y
_atom_site_fract_z
_atom_site_U_iso_or_equiv
_atom_site_adp_type
_atom_site_occupancy
_atom_site_symmetry_multiplicity
_atom_site_calc_flag
_atom_site_refinement_flags
O6 O 0.34221(14) -0.64855(16) 0.7395(2) 0.1050(13) Uani 1 1 d .
C22 C 0.42040(19) -0.5658(2) 0.7688(2) 0.0712(12) Uani 1 1 d .
C27 C 0.45281(19) -0.5701(2) 0.7235(3) 0.0901(15) Uani 1 1 d .
H27A H 0.4372 -0.6001 0.6984 0.108 Uiso 1 1 calc R
C26 C 0.5079(2) -0.5295(2) 0.7163(2) 0.0839(15) Uani 1 1 d .
H26A H 0.5290 -0.5325 0.6869 0.101 Uiso 1 1 calc R
C25 C 0.53091(19) -0.48409(18) 0.7541(2) 0.0713(13) Uani 1 1 d .
C20 C 0.62928(19) -0.4524(2) 0.7286(2) 0.0767(13) Uani 1 1 d .
H20A H 0.6192 -0.4886 0.7203 0.092 Uiso 1 1 calc R
C19 C 0.59033(18) -0.43991(19) 0.7461(2) 0.0693(12) Uani 1 1 d .
C21 C 0.3617(2) -0.6085(2) 0.7737(3) 0.0881(16) Uani 1 1 d .
C5 C 0.72976(19) -0.4229(2) 0.7016(3) 0.0777(13) Uani 1 1 d .
C12 C 0.6779(2) -0.28309(19) 0.7552(2) 0.0730(13) Uani 1 1 d .
C11 C 0.7289(2) -0.2449(2) 0.7787(2) 0.0897(16) Uani 1 1 d .
H11A H 0.7530 -0.2566 0.7908 0.108 Uiso 1 1 calc R
C23 C 0.4454(2) -0.5224(2) 0.8059(2) 0.0811(14) Uani 1 1 d .
H23A H 0.4257 -0.5205 0.8374 0.097 Uiso 1 1 calc R
C18 C 0.6048(2) -0.3845(2) 0.7541(2) 0.0840(15) Uani 1 1 d .
H18A H 0.5778 -0.3755 0.7626 0.101 Uiso 1 1 calc R
C24 C 0.4995(2) -0.4808(2) 0.7984(2) 0.0841(14) Uani 1 1 d .
H24A H 0.5146 -0.4507 0.8233 0.101 Uiso 1 1 calc R
C9 C 0.7097(2) -0.1725(2) 0.7711(2) 0.0820(15) Uani 1 1 d .
C17 C 0.6598(2) -0.3431(2) 0.7492(2) 0.0862(16) Uani 1 1 d .
C14 C 0.6618(3) -0.2052(3) 0.7486(2) 0.101(2) Uani 1 1 d .
H14A H 0.6398 -0.1907 0.7377 0.122 Uiso 1 1 calc R
C13 C 0.6416(2) -0.26254(19) 0.7401(2) 0.0865(15) Uani 1 1 d .
H13A H 0.6066 -0.2856 0.7254 0.104 Uiso 1 1 calc R
C10 C 0.7432(3) -0.1933(2) 0.7840(2) 0.0959(17) Uani 1 1 d .
H10A H 0.7784 -0.1691 0.7974 0.115 Uiso 1 1 calc R
C16 C 0.69854(18) -0.35619(19) 0.7318(2) 0.0697(12) Uani 1 1 d .
H16A H 0.7346 -0.3284 0.7257 0.084 Uiso 1 1 calc R
C15 C 0.68420(18) -0.41107(18) 0.7230(2) 0.0752(13) Uani 1 1 d .
C4 C 0.72183(17) -0.4577(2) 0.6566(3) 0.0870(16) Uani 1 1 d .
H4A H 0.6860 -0.4798 0.6434 0.104 Uiso 1 1 calc R
O5 O 0.33400(15) -0.60171(16) 0.8138(2) 0.1171(13) Uani 1 1 d .
C3 C 0.76182(19) -0.46268(18) 0.6294(2) 0.0823(15) Uani 1 1 d .
H3A H 0.7543 -0.4872 0.5989 0.099 Uiso 1 1 calc R
O3 O 0.7676(3) -0.08598(19) 0.8105(3) 0.191(3) Uani 1 1 d .
H3B H 0.7837 -0.0549 0.7969 0.287 Uiso 1 1 calc R
O4 O 0.69488(15) -0.09660(13) 0.76672(17) 0.0912(10) Uani 1 1 d .
C2 C 0.81602(19) -0.4281(2) 0.6505(3) 0.0903(16) Uani 1 1 d .
C8 C 0.7244(3) -0.1151(3) 0.7821(3) 0.1004(18) Uani 1 1 d .
C6 C 0.7799(2) -0.3936(2) 0.7247(3) 0.1002(18) Uani 1 1 d .
H6A H 0.7854 -0.3710 0.7566 0.120 Uiso 1 1 calc R
O2 O 0.91180(15) -0.39605(15) 0.6358(2) 0.1413(19) Uani 1 1 d .
O1 O 0.85090(18) -0.4620(3) 0.5806(2) 0.1364(18) Uani 1 1 d .
H1A H 0.8713 -0.4482 0.5525 0.205 Uiso 1 1 calc R
C7 C 0.8235(3) -0.3966(3) 0.7016(4) 0.127(2) Uani 1 1 d .
H7A H 0.8578 -0.3781 0.7194 0.152 Uiso 1 1 calc R
C1 C 0.8635(2) -0.4282(3) 0.6183(4) 0.110(2) Uani 1 1 d .
Li1 Li 0.3117(2) -0.6212(2) 0.8935(3) 0.0499(16) Uani 1 1 d .

loop_
_atom_site_aniso_label
_atom_site_aniso_U_11
_atom_site_aniso_U_22
_atom_site_aniso_U_33
_atom_site_aniso_U_23
_atom_site_aniso_U_13
_atom_site_aniso_U_12
O6 0.067(2) 0.064(2) 0.175(4) 0.028(3) 0.014(2) 0.0258(19)
C22 0.062(3) 0.072(3) 0.083(3) 0.022(3) 0.014(3) 0.036(3)
C27 0.052(3) 0.079(3) 0.126(5) 0.002(3) -0.007(3) 0.023(3)
C26 0.076(3) 0.088(4) 0.099(4) 0.024(3) 0.021(3) 0.049(3)
C25 0.062(3) 0.047(3) 0.092(3) 0.000(3) -0.012(3) 0.017(2)
C20 0.071(3) 0.077(3) 0.089(3) -0.008(3) -0.004(3) 0.042(3)
C19 0.072(3) 0.075(3) 0.071(3) 0.013(2) 0.019(2) 0.044(3)
C21 0.067(3) 0.057(3) 0.138(5) 0.010(3) 0.013(4) 0.029(3)
C5 0.055(3) 0.066(3) 0.114(4) -0.008(3) -0.009(3) 0.031(3)
C12 0.078(3) 0.075(3) 0.079(3) 0.001(3) 0.007(3) 0.048(3)
C11 0.087(4) 0.061(3) 0.114(4) 0.005(3) -0.010(3) 0.031(3)
C23 0.073(3) 0.073(3) 0.094(4) 0.011(3) 0.020(3) 0.035(3)
C18 0.061(3) 0.060(3) 0.128(4) 0.015(3) 0.003(3) 0.027(3)
C24 0.080(4) 0.074(3) 0.097(4) 0.020(3) 0.035(3) 0.038(3)
C9 0.061(3) 0.083(4) 0.095(4) -0.016(3) 0.009(3) 0.031(3)
C17 0.099(4) 0.072(3) 0.103(4) 0.014(3) 0.036(3) 0.055(3)
C14 0.121(5) 0.120(5) 0.109(5) 0.044(4) 0.051(4) 0.095(5)
C13 0.071(3) 0.061(3) 0.115(4) 0.013(3) 0.007(3) 0.023(3)
C10 0.139(5) 0.084(4) 0.106(4) -0.003(3) 0.004(3) 0.087(4)
C16 0.054(3) 0.063(3) 0.088(3) 0.016(2) 0.014(2) 0.027(2)
C15 0.064(3) 0.051(3) 0.105(4) -0.009(2) 0.001(3) 0.024(2)
C4 0.029(2) 0.070(3) 0.148(5) 0.001(3) 0.004(3) 0.014(2)
O5 0.065(2) 0.118(3) 0.154(4) -0.009(3) 0.012(2) 0.035(2)
C3 0.056(3) 0.061(3) 0.117(4) -0.014(3) 0.000(3) 0.019(2)
O3 0.223(6) 0.085(3) 0.285(7) -0.073(4) -0.147(6) 0.093(4)
O4 0.097(2) 0.072(2) 0.121(3) 0.0114(19) 0.023(2) 0.054(2)
C2 0.059(3) 0.077(3) 0.138(5) -0.016(3) -0.012(3) 0.036(3)
C8 0.122(5) 0.088(4) 0.109(5) 0.003(4) 0.012(4) 0.066(4)
C6 0.078(4) 0.094(4) 0.142(5) -0.050(4) -0.032(4) 0.052(3)
O2 0.050(2) 0.075(2) 0.294(6) 0.010(3) -0.011(3) 0.028(2)
O1 0.089(3) 0.201(6) 0.121(4) 0.002(3) 0.030(3) 0.074(4)
C7 0.074(4) 0.120(5) 0.185(7) -0.059(5) -0.047(4) 0.049(4)
C1 0.059(4) 0.078(4) 0.182(7) 0.032(4) 0.004(4) 0.026(4)
Li1 0.036(3) 0.045(3) 0.083(5) 0.005(3) -0.007(3) 0.031(3)

loop_
_atom_type_symbol
_atom_type_description
_atom_type_scat_dispersion_real
_atom_type_scat_dispersion_imag
_atom_type_scat_source
C C 0.0033 0.0016 'International Tables Vol C Tables 4.2.6.8 and 6.1.1.4'
H H 0.0000 0.0000 'International Tables Vol C Tables 4.2.6.8 and 6.1.1.4'
Li Li -0.0003 0.0001 'International Tables Vol C Tables 4.2.6.8 and 6.1.1.4'
N N 0.0061 0.0033 'International Tables Vol C Tables 4.2.6.8 and 6.1.1.4'
O O 0.0106 0.0060 'International Tables Vol C Tables 4.2.6.8 and 6.1.1.4'

loop_
_geom_angle_atom_site_label_1
_geom_angle_atom_site_label_2
_geom_angle_atom_site_label_3
_geom_angle
_geom_angle_site_symmetry_1
_geom_angle_site_symmetry_3
C21 O6 Li1 109.3(4) . 17_436
C23 C22 C27 117.8(4) . .
C23 C22 C21 123.1(5) . .
C27 C22 C21 119.1(5) . .
C26 C27 C22 120.6(5) . .
C27 C26 C25 119.1(5) . .
C24 C25 C26 119.8(4) . .
C24 C25 C19 121.0(4) . .
C26 C25 C19 119.2(5) . .
C19 C20 C15 120.5(5) . .
C20 C19 C18 119.8(4) . .
C20 C19 C25 121.5(4) . .
C18 C19 C25 118.7(4) . .
O6 C21 O5 124.0(5) . .
O6 C21 C22 119.4(6) . .
O5 C21 C22 116.6(6) . .
C6 C5 C4 119.1(5) . .
C6 C5 C15 118.1(5) . .
C4 C5 C15 122.4(4) . .
C11 C12 C13 116.3(4) . .
C11 C12 C17 122.5(4) . .
C13 C12 C17 121.1(5) . .
C10 C11 C12 121.2(5) . .
C22 C23 C24 122.3(5) . .
C17 C18 C19 119.6(4) . .
C25 C24 C23 120.2(5) . .
C14 C9 C10 118.4(6) . .
C14 C9 C8 117.9(6) . .
C10 C9 C8 123.8(6) . .
C16 C17 C18 119.8(4) . .
C16 C17 C12 117.3(4) . .
C18 C17 C12 122.4(4) . .
C9 C14 C13 122.6(5) . .
C14 C13 C12 117.2(5) . .
C11 C10 C9 124.2(6) . .
C17 C16 C15 120.5(4) . .
C20 C15 C16 119.4(4) . .
C20 C15 C5 122.5(4) . .
C16 C15 C5 117.8(4) . .
C3 C4 C5 125.3(4) . .
C21 O5 Li1 141.1(4) . .
C4 C3 C2 115.7(5) . .
C8 O4 Li1 126.1(5) . 16_646
C7 C2 C3 118.9(5) . .
C7 C2 C1 122.9(6) . .
C3 C2 C1 118.1(6) . .
O4 C8 O3 120.6(6) . .
O4 C8 C9 122.3(7) . .
O3 C8 C9 117.1(6) . .
C5 C6 C7 120.4(5) . .
C1 O2 Li1 97.6(5) . 14_534
C1 O1 Li1 79.2(5) . 14_534
C6 C7 C2 119.8(5) . .
O1 C1 O2 125.7(7) . .
O1 C1 C2 116.0(6) . .
O2 C1 C2 118.1(8) . .
O1 C1 Li1 74.2(5) . 14_534
O2 C1 Li1 54.1(4) . 14_534
C2 C1 Li1 164.8(4) . 14_534
O4 Li1 O5 107.9(3) 16_536 .
O4 Li1 O6 112.3(3) 16_536 17_436
O5 Li1 O6 114.7(3) . 17_436
O4 Li1 O2 111.8(3) 16_536 9_655
O5 Li1 O2 126.0(3) . 9_655
O6 Li1 O2 82.0(3) 17_436 9_655
O4 Li1 O1 95.6(3) 16_536 9_655
O5 Li1 O1 87.3(3) . 9_655
O6 Li1 O1 134.9(3) 17_436 9_655
O2 Li1 O1 54.3(2) 9_655 9_655
O4 Li1 C1 109.2(3) 16_536 9_655
O5 Li1 C1 103.9(3) . 9_655
O6 Li1 C1 108.4(3) 17_436 9_655
O2 Li1 C1 28.3(2) 9_655 9_655
O1 Li1 C1 26.60(17) 9_655 9_655
O4 Li1 Li1 85.6(2) 16_536 17_436
O5 Li1 Li1 54.0(2) . 17_436
O6 Li1 Li1 80.2(2) 17_436 17_436
O2 Li1 Li1 158.86(19) 9_655 17_436
O1 Li1 Li1 138.9(3) 9_655 17_436
C1 Li1 Li1 157.2(3) 9_655 17_436

loop_
_geom_bond_atom_site_label_1
_geom_bond_atom_site_label_2
_geom_bond_distance
_geom_bond_site_symmetry_2
O6 C21 1.253(6) .
O6 Li1 2.130(6) 17_436
C22 C23 1.358(6) .
C22 C27 1.428(7) .
C22 C21 1.480(7) .
C27 C26 1.399(7) .
C26 C25 1.405(7) .
C25 C24 1.378(6) .
C25 C19 1.513(6) .
C20 C19 1.366(6) .
C20 C15 1.398(6) .
C19 C18 1.411(7) .
C21 O5 1.280(6) .
C5 C6 1.335(7) .
C5 C4 1.364(7) .
C5 C15 1.554(7) .
C12 C11 1.400(7) .
C12 C13 1.441(7) .
C12 C17 1.506(7) .
C11 C10 1.300(7) .
C23 C24 1.389(7) .
C18 C17 1.399(7) .
C9 C14 1.298(7) .
C9 C10 1.365(7) .
C9 C8 1.471(8) .
C17 C16 1.370(6) .
C14 C13 1.429(7) .
C16 C15 1.400(6) .
C4 C3 1.352(6) .
O5 Li1 1.923(8) .
C3 C2 1.421(6) .
O3 C8 1.255(7) .
O4 C8 1.232(7) .
O4 Li1 1.915(6) 16_646
C2 C7 1.418(8) .
C2 C1 1.529(9) .
C6 C7 1.377(8) .
O2 C1 1.261(7) .
O2 Li1 2.151(8) 14_534
O1 C1 1.200(8) .
O1 Li1 2.579(7) 14_534
C1 Li1 2.633(9) 14_534
Li1 O4 1.915(6) 16_536
Li1 O6 2.131(6) 17_436
Li1 O2 2.151(8) 9_655
Li1 O1 2.579(7) 9_655
Li1 C1 2.633(9) 9_655
Li1 Li1 3.540(13) 17_436
